data_1537132
loop_
_publ_author_name
'Kun, S.V.'
'Lazarev, V.B.'
'Peresh, E.Yu.'
'Voroshilov, Yu.V.'
'Kun, A.V.'

_publ_section_title
;
 Phase equilibria in RbBr-Sb(Bi)Br3 systems and crystal structures of
 compounds of the type A3B2C9 (A(I)-Rb,Cs;B(V)-Sb,Bi; C(VII)-Br,I)
;
_journal_name_full 'Izvestiya Akademii Nauk SSSR, Neorganicheskie Materialy'
_journal_page_first 410
_journal_page_last 413
_journal_volume 29
_journal_year 1993
_chemical_formula_sum 'Cs3 I9 Sb2'
_chemical_name_systematic 'Cs3 Sb2 I9'
_space_group_IT_number 164
_symmetry_space_group_name_Hall '-P 3 2"'
_symmetry_space_group_name_H-M 'P -3 m 1'
_cell_angle_alpha 90
_cell_angle_beta 90
_cell_angle_gamma 120
_cell_formula_units_Z 1
_cell_length_a 8.46
_cell_length_b 8.46
_cell_length_c 10.398
_cell_volume 644.497
_citation_journal_id_ASTM IVNMAW
_cod_data_source_file Kun_IVNMAW_1993_1441.cif
_cod_data_source_block Cs3I9Sb2
_cod_original_cell_volume 644.4974
_cod_database_code 1537132

loop_
_symmetry_equiv_pos_as_xyz
x,y,z
-y,x-y,z
-x+y,-x,z
y,x,-z
-x,-x+y,-z
x-y,-y,-z
-x,-y,-z
y,-x+y,-z
x-y,x,-z
-y,-x,z
x,x-y,z
-x+y,y,z

loop_
_atom_site_label
_atom_site_type_symbol
_atom_site_fract_x
_atom_site_fract_y
_atom_site_fract_z
_atom_site_occupancy
_atom_site_U_iso_or_equiv
Cs2 Cs+1 0.6667 0.3333 0.672 1 0.0
Cs1 Cs+1 0 0 0 1 0.0
I1 I-1 0.5 0.5 0 1 0.0
Sb1 Sb+3 0.6667 0.3333 0.196 1 0.0
I2 I-1 0.149 0.851 0.646 1 0.0
